data_4002866
loop_
_publ_author_name
'Savina, Aleksandra A.'
'Morozov, Vladimir A.'
'Buzlukov, Anton L.'
'Arapova, Irina Yu.'
'Stefanovich, Sergey Yu.'
'Baklanova, Yana V.'
'Denisova, Tatiana A.'
'Medvedeva, Nadezhda I.'
'Bardet, Michel'
'Hadermann, Joke'
'Lazoryak, Bogdan I.'
'Khaikina, Elena G.'

_publ_section_title
;
 New Solid Electrolyte Na9Al(MoO4)6: Structure and Na+ Ion Conductivity
;
_journal_issue 20
_journal_name_full 'Chemistry of Materials'
_journal_page_first 8901
_journal_paper_doi 10.1021/acs.chemmater.7b03989
_journal_volume 29
_journal_year 2017
_chemical_formula_sum 'Al Mo6 Na9 O24'
_chemical_formula_weight 1193.5
_chemical_name_systematic ' ?'
_space_group_IT_number 15
_symmetry_cell_setting monoclinic
_symmetry_Int_Tables_number 15
_symmetry_space_group_name_Hall '-C 2yc'
_symmetry_space_group_name_H-M 'C 1 2/c 1'
_cell_angle_alpha 90
_cell_angle_beta 93.9910(17)
_cell_angle_gamma 90
_cell_formula_units_Z 4
_cell_length_a 15.4067(3)
_cell_length_b 14.6428(3)
_cell_length_c 10.6250(2)
_cell_measurement_temperature 293
_cell_volume 2391.16(8)
_diffrn_ambient_temperature 293
_diffrn_measurement_device_type 'D8 ADVANCE Bruker'
_diffrn_radiation_probe x-ray
_diffrn_radiation_type CuK\a
_diffrn_radiation_wavelength 1.5418
_diffrn_source_target Cu
_exptl_absorpt_coefficient_mu 27.999
_exptl_crystal_density_diffrn 3.3153
_exptl_crystal_F_000 2224
_pd_char_colour white
_pd_instr_location ' ?'
_pd_meas_2theta_range_inc 0.021
_pd_meas_2theta_range_max 99.963
_pd_meas_2theta_range_min 7.000
_pd_meas_number_of_points 4479
_pd_meas_scan_method step
_pd_proc_2theta_range_inc 0.021
_pd_proc_2theta_range_max 99.963
_pd_proc_2theta_range_min 7
_pd_proc_ls_background_function '18 Legendre polynoms'
_pd_proc_ls_pref_orient_corr none
_pd_proc_ls_profile_function Pseudo-Voigt
_pd_proc_ls_prof_R_factor 0.0429
_pd_proc_ls_prof_wR_expected 0.0207
_pd_proc_ls_prof_wR_factor 0.0594
_refine_diff_density_max 1.16
_refine_diff_density_min -0.92
_refine_ls_goodness_of_fit_all 2.87
_refine_ls_number_constraints 1
_refine_ls_number_parameters 80
_refine_ls_number_restraints 12
_refine_ls_R_factor_all 0.0349
_refine_ls_R_factor_gt 0.0348
_refine_ls_shift/su_max 0.0480
_refine_ls_shift/su_mean 0.0091
_refine_ls_weighting_scheme sigma
_refine_ls_wR_factor_all 0.0421
_refine_ls_wR_factor_gt 0.0420
_cod_data_source_file cm7b03989_si_002.cif
_cod_data_source_block I
_cod_depositor_comments
;
The following automatic conversions were performed:

'_diffrn_radiation_probe' value 'X-ray' changed to 'x-ray' according
to
/home/data/users/saulius/crontab/automatic-downloads/rss-feeds/ACS/lib/dictionaries/cif_core.dic
dictionary named 'cif_core.dic' version 2.4.2 from 2011-04-26.

Automatic conversion script
Id: cif_fix_values 4973 2017-02-22 13:04:09Z antanas 

 Adding full bibliography for 4002866.cif.
;
_cod_original_cell_volume 2391.16(9)
_cod_original_formula_sum 'Al1 Mo6 Na9 O24'
_cod_database_code 4002866

loop_
_space_group_symop_id
_space_group_symop_operation_xyz
1 x,y,z
2 -x,y,-z+1/2
3 -x,-y,-z
4 x,-y,z+1/2
5 x+1/2,y+1/2,z
6 -x+1/2,y+1/2,-z+1/2
7 -x+1/2,-y+1/2,-z
8 x+1/2,-y+1/2,z+1/2

loop_
_atom_site_label
_atom_site_type_symbol
_atom_site_fract_x
_atom_site_fract_y
_atom_site_fract_z
_atom_site_adp_type
_atom_site_U_iso_or_equiv
_atom_site_site_symmetry_multiplicity
_atom_site_occupancy
_atom_site_calc_flag
Al Al 0 0.255(4) 0.25 Uiso 0.001(4) 4 1 d
Na1 Na 0 0.035(3) 0.25 Uiso 0.018(2) 4 1 d
Na2 Na 0.6260(19) 0.858(2) 0.469(3) Uiso 0.018(2) 8 1 d
Na3 Na 0.306(2) 0.525(2) 0.469(3) Uiso 0.018(2) 8 1 d
Na4 Na 0.421(2) 0.858(2) 0.678(3) Uiso 0.018(2) 8 1 d
Na5 Na 0.688(3) 0.368(3) 0.221(3) Uiso 0.018(2) 8 1 d
Mo1 Mo 0.5135(6) 0.6487(6) 0.9592(8) Uiso 0.0028(4) 8 1 d
Mo2 Mo 0.7003(6) 0.6562(6) 0.3279(7) Uiso 0.0028(4) 8 1 d
Mo3 Mo 0.6007(6) 0.9393(6) 0.1334(9) Uiso 0.0028(4) 8 1 d
O1 O 0.489(2) 0.755(2) 0.890(4) Uiso 0.0008(20) 8 1 d
O2 O 0.621(2) 0.618(3) 0.907(3) Uiso 0.0008(20) 8 1 d
O3 O 0.435(3) 0.582(3) 0.887(4) Uiso 0.0008(20) 8 1 d
O4 O 0.540(3) 0.657(3) 0.135(3) Uiso 0.0008(20) 8 1 d
O5 O 0.659(2) 0.548(2) 0.268(3) Uiso 0.0008(20) 8 1 d
O6 O 0.8012(19) 0.7112(19) 0.287(3) Uiso 0.0008(20) 8 1 d
O7 O 0.728(2) 0.6672(17) 0.498(3) Uiso 0.0008(20) 8 1 d
O8 O 0.613(2) 0.736(2) 0.306(4) Uiso 0.0008(20) 8 1 d
O9 O 0.674(2) 0.938(2) 0.273(4) Uiso 0.0008(20) 8 1 d
O10 O 0.6833(18) 0.912(2) 1.010(3) Uiso 0.0008(20) 8 1 d
O11 O 0.547(3) 0.054(2) 0.143(4) Uiso 0.0008(20) 8 1 d
O12 O 0.523(3) 0.848(3) 0.126(5) Uiso 0.0008(20) 8 1 d

loop_
_atom_type_symbol
_atom_type_scat_dispersion_real
_atom_type_scat_dispersion_imag
_atom_type_scat_source
Al 0.2166 0.2502 'International Tables Vol C tables 4.2.6.8 and 6.1.1.1'
Mo -0.0355 2.7725 'International Tables Vol C tables 4.2.6.8 and 6.1.1.1'
Na 0.1377 0.1272 'International Tables Vol C tables 4.2.6.8 and 6.1.1.1'
O 0.0516 0.0335 'International Tables Vol C tables 4.2.6.8 and 6.1.1.1'

loop_
_geom_angle_atom_site_label_1
_geom_angle_atom_site_label_2
_geom_angle_atom_site_label_3
_geom_angle_site_symmetry_1
_geom_angle_site_symmetry_3
_geom_angle
O1 Mo1 O2 . . 105.2(2)
O3 Mo1 O2 . . 110.6(2)
O1 Mo1 O3 . . 101.3(2)
O1 Mo1 O4 . 1_556 112.6(2)
O2 Mo1 O4 . 1_556 100.2(2)
O3 Mo1 O4 . 1_556 125.7(2)
O4 Mo2 O5 . . 61.6(1)
O4 Mo2 O6 . . 119.5(1)
O5 Mo2 O6 . . 125.9(1)
O4 Mo2 O7 . . 140.5(1)
O5 Mo2 O7 . . 118.4(1)
O6 Mo2 O7 . . 92.9(1)
O9 Mo3 O10 . 1_554 98.7(2)
O9 Mo3 O11 . 1_565 102.6(2)
O10 Mo3 O11 1_554 1_565 122.3(2)
O9 Mo3 O12 . . 114.0(2)
O12 Mo3 O10 . 1_554 106.6(2)
O12 Mo3 O11 . 1_565 112.0(2)

loop_
_geom_bond_atom_site_label_1
_geom_bond_atom_site_label_2
_geom_bond_site_symmetry_2
_geom_bond_distance
Al O4 5_445 2.02(6)
Al O4 6_545 2.02(6)
Al O8 5_445 1.83(4)
Al O8 6_545 1.83(4)
Al O12 5_445 1.93(6)
Al O12 6_545 1.93(6)
Na1 O3 7_556 2.51(5)
Na1 O3 8_454 2.51(5)
Na1 O4 5_445 2.27(6)
Na1 O4 6_545 2.27(6)
Na1 O5 5_445 2.45(4)
Na1 O5 6_545 2.45(4)
Na2 O1 2_656 2.83(5)
Na2 O6 7_666 2.94(4)
Na2 O7 7_666 2.28(4)
Na2 O8 . 2.50(5)
Na2 O9 . 2.55(3)
Na2 O11 4_565 2.61(5)
Na2 O12 2_655 2.45(5)
Na3 Na5 2_655 3.07(5)
Na3 O2 2_656 2.15(3)
Na3 O3 4_564 2.72(5)
Na3 O5 2_655 2.63(5)
Na3 O5 3_666 3.01(5)
Na3 O7 3_666 2.89(4)
Na3 O9 5_445 3.09(3)
Na3 O10 8_464 2.17(4)
Na4 Na4 2_656 2.79(5)
Na4 O1 . 2.85(5)
Na4 O1 2_656 2.21(5)
Na4 O6 8_465 2.46(5)
Na4 O10 2_656 2.60(4)
Na4 O11 3_666 2.32(5)
Na4 O11 4_565 2.38(5)
Na5 O2 4_564 2.30(4)
Na5 O3 3_666 2.26(6)
Na5 O5 . 2.73(5)
Na5 O6 6_645 2.31(5)
Na5 O7 4_564 2.54(5)
Na5 O9 6_645 2.36(4)
Mo1 O1 . 1.75(4)
Mo1 O2 . 1.841(9)
Mo1 O3 . 1.70(4)
Mo1 O4 1_556 1.88(4)
Mo2 O4 . 3.10(4)
Mo2 O5 . 1.80(3)
Mo2 O6 . 1.83(3)
Mo2 O7 . 1.84(3)
Mo2 O8 . 1.78(4)
Mo3 O9 . 1.800(9)
Mo3 O10 1_554 1.93(3)
Mo3 O11 1_565 1.88(4)
Mo3 O12 . 1.80(4)

loop_
_restr_distance_atom_site_label_1
_restr_distance_atom_site_label_2
_restr_distance_site_symmetry_2
_restr_distance_target
_restr_distance_target_weight_param
Mo1 O1 . 1.84 0.06
Mo1 O2 . 1.8 0.06
Mo1 O3 . 1.8 0.06
Mo1 O4 1_556 1.8 0.06
Mo2 O5 . 1.84 0.06
Mo2 O6 . 1.84 0.06
Mo2 O7 . 1.8 0.06
Mo2 O8 . 1.8 0.06
Mo3 O9 . 1.8 0.06
Mo3 O10 1_554 1.8 0.06
Mo3 O11 1_565 1.8 0.06
Mo3 O12 . 1.8 0.06
